data_2221514
loop_
_publ_author_name
'Huang, Hai-Tao'

_publ_section_title
;
 <i>N</i>'-[4-(Dimethylamino)benzylidene]-3-hydroxy-2-naphthohydrazide
;
_journal_coeditor_code SU2102
_journal_issue 4
_journal_name_full 'Acta Crystallographica Section E'
_journal_page_first o892
_journal_paper_doi 10.1107/S160053680900960X
_journal_volume 65
_journal_year 2009
_chemical_formula_iupac 'C20 H19 N3 O2'
_chemical_formula_moiety 'C20 H19 N3 O2'
_chemical_formula_sum 'C20 H19 N3 O2'
_chemical_formula_weight 333.38
_chemical_name_systematic
;
<i>N</i>'-[4-(Dimethylamino)benzylidene]-3-hydroxy-2-naphthohydrazide
;
_space_group_IT_number 14
_symmetry_cell_setting monoclinic
_symmetry_space_group_name_Hall '-P 2ybc'
_symmetry_space_group_name_H-M 'P 1 21/c 1'
_atom_sites_solution_hydrogens geom
_atom_sites_solution_primary direct
_atom_sites_solution_secondary difmap
_audit_creation_method SHELXL-97
_cell_angle_alpha 90.00
_cell_angle_beta 98.978(3)
_cell_angle_gamma 90.00
_cell_formula_units_Z 4
_cell_length_a 8.090(2)
_cell_length_b 15.798(3)
_cell_length_c 13.428(3)
_cell_measurement_reflns_used 762
_cell_measurement_temperature 298(2)
_cell_measurement_theta_max 24.3
_cell_measurement_theta_min 2.5
_cell_volume 1695.2(7)
_computing_cell_refinement 'SAINT (Bruker, 2007)'
_computing_data_collection 'APEX2 (Bruker, 2007)'
_computing_data_reduction 'SAINT (Bruker, 2007)'
_computing_molecular_graphics 'SHELXTL (Sheldrick, 2008)'
_computing_publication_material 'SHELXTL (Sheldrick, 2008)'
_computing_structure_refinement 'SHELXL97 (Sheldrick, 2008)'
_computing_structure_solution 'SHELXS97 (Sheldrick, 2008)'
_diffrn_ambient_temperature 298(2)
_diffrn_measured_fraction_theta_full 0.990
_diffrn_measured_fraction_theta_max 0.990
_diffrn_measurement_device_type 'Bruker APEXII CCD area-detector'
_diffrn_measurement_method \w
_diffrn_radiation_monochromator graphite
_diffrn_radiation_source 'fine-focus sealed tube'
_diffrn_radiation_type MoK\a
_diffrn_radiation_wavelength 0.71073
_diffrn_reflns_av_R_equivalents 0.0749
_diffrn_reflns_av_sigmaI/netI 0.1333
_diffrn_reflns_limit_h_max 10
_diffrn_reflns_limit_h_min -10
_diffrn_reflns_limit_k_max 20
_diffrn_reflns_limit_k_min -20
_diffrn_reflns_limit_l_max 17
_diffrn_reflns_limit_l_min -17
_diffrn_reflns_number 13922
_diffrn_reflns_theta_full 27.00
_diffrn_reflns_theta_max 27.00
_diffrn_reflns_theta_min 2.00
_diffrn_standards_number 0
_exptl_absorpt_coefficient_mu 0.086
_exptl_absorpt_correction_T_max 0.9813
_exptl_absorpt_correction_T_min 0.9771
_exptl_absorpt_correction_type multi-scan
_exptl_absorpt_process_details '(SADABS; Sheldrick, 1996)'
_exptl_crystal_colour colorless
_exptl_crystal_density_diffrn 1.306
_exptl_crystal_density_method 'not measured'
_exptl_crystal_description block
_exptl_crystal_F_000 704
_exptl_crystal_size_max 0.27
_exptl_crystal_size_mid 0.23
_exptl_crystal_size_min 0.22
_refine_diff_density_max 0.170
_refine_diff_density_min -0.166
_refine_ls_extinction_method none
_refine_ls_goodness_of_fit_ref 1.027
_refine_ls_hydrogen_treatment mixed
_refine_ls_matrix_type full
_refine_ls_number_parameters 232
_refine_ls_number_reflns 3670
_refine_ls_number_restraints 1
_refine_ls_restrained_S_all 1.027
_refine_ls_R_factor_all 0.1664
_refine_ls_R_factor_gt 0.0675
_refine_ls_shift/su_max 0.001
_refine_ls_shift/su_max_lt 0.001
_refine_ls_shift/su_mean 0.000
_refine_ls_structure_factor_coef Fsqd
_refine_ls_weighting_details 'calc w=1/[\s^2^(Fo^2^)]'
_refine_ls_weighting_scheme calc
_refine_ls_wR_factor_gt 0.1482
_refine_ls_wR_factor_ref 0.1896
_reflns_number_gt 1629
_reflns_number_total 3670
_reflns_threshold_expression I>2\s(I)
_cod_data_source_file su2102.cif
_cod_data_source_block I
_cod_original_sg_symbol_H-M 'P 21/c'
_cod_database_code 2221514
_cod_database_fobs_code 2221514

loop_
_symmetry_equiv_pos_as_xyz
'x, y, z'
'-x, y+1/2, -z+1/2'
'-x, -y, -z'
'x, -y-1/2, z-1/2'

loop_
_atom_site_type_symbol
_atom_site_label
_atom_site_fract_x
_atom_site_fract_y
_atom_site_fract_z
_atom_site_U_iso_or_equiv
_atom_site_adp_type
_atom_site_calc_flag
_atom_site_refinement_flags
_atom_site_occupancy
_atom_site_disorder_assembly
_atom_site_disorder_group
O O1 -0.0121(3) 0.25089(12) 0.13318(14) 0.0832(7) Uani d . 1 . .
O O2 0.0653(3) 0.25424(12) -0.16764(12) 0.0674(6) Uani d . 1 . .
H H2 0.0589 0.2496 -0.2289 0.101 Uiso calc R 1 . .
N N1 0.1356(3) 0.39358(17) 0.07447(17) 0.0672(7) Uani d . 1 . .
N N2 0.0872(3) 0.32477(18) 0.01253(17) 0.0675(7) Uani d D 1 . .
N N3 0.4476(3) 0.76089(17) 0.2113(2) 0.0763(8) Uani d . 1 . .
C C1 0.2663(4) 0.5303(2) 0.0807(2) 0.0619(8) Uani d . 1 . .
C C2 0.2427(4) 0.5531(2) 0.1772(2) 0.0701(9) Uani d . 1 . .
H H2A 0.1870 0.5161 0.2144 0.084 Uiso calc R 1 . .
C C3 0.2992(4) 0.6282(2) 0.2186(2) 0.0726(9) Uani d . 1 . .
H H3 0.2785 0.6415 0.2830 0.087 Uiso calc R 1 . .
C C4 0.3873(4) 0.6862(2) 0.1683(2) 0.0615(8) Uani d . 1 . .
C C5 0.4095(4) 0.6637(2) 0.0710(2) 0.0756(10) Uani d . 1 . .
H H5 0.4645 0.7006 0.0333 0.091 Uiso calc R 1 . .
C C6 0.3512(5) 0.5876(2) 0.0302(2) 0.0825(10) Uani d . 1 . .
H H6 0.3699 0.5741 -0.0345 0.099 Uiso calc R 1 . .
C C7 0.4285(4) 0.7842(2) 0.3128(2) 0.0881(11) Uani d . 1 . .
H H7A 0.3154 0.7738 0.3228 0.132 Uiso calc R 1 . .
H H7B 0.4540 0.8432 0.3232 0.132 Uiso calc R 1 . .
H H7C 0.5036 0.7512 0.3599 0.132 Uiso calc R 1 . .
C C8 0.5351(4) 0.8210(2) 0.1573(3) 0.0897(11) Uani d . 1 . .
H H8A 0.6426 0.7985 0.1496 0.134 Uiso calc R 1 . .
H H8B 0.5496 0.8731 0.1944 0.134 Uiso calc R 1 . .
H H8C 0.4711 0.8312 0.0920 0.134 Uiso calc R 1 . .
C C9 0.2072(4) 0.4523(2) 0.0329(2) 0.0716(9) Uani d . 1 . .
H H9 0.2226 0.4443 -0.0336 0.086 Uiso calc R 1 . .
C C10 0.0123(4) 0.25726(19) 0.0455(2) 0.0588(8) Uani d . 1 . .
C C11 -0.0405(3) 0.18921(19) -0.02859(18) 0.0542(7) Uani d . 1 . .
C C12 -0.0109(3) 0.18591(18) -0.13032(18) 0.0524(7) Uani d . 1 . .
C C13 -0.0562(4) 0.11700(19) -0.18837(19) 0.0589(8) Uani d . 1 . .
H H13 -0.0304 0.1152 -0.2535 0.071 Uiso calc R 1 . .
C C14 -0.1407(3) 0.0483(2) -0.1533(2) 0.0580(8) Uani d . 1 . .
C C15 -0.1911(4) -0.0237(2) -0.2123(2) 0.0721(9) Uani d . 1 . .
H H15 -0.1660 -0.0273 -0.2774 0.087 Uiso calc R 1 . .
C C16 -0.2753(4) -0.0874(2) -0.1759(3) 0.0830(10) Uani d . 1 . .
H H16 -0.3073 -0.1344 -0.2161 0.100 Uiso calc R 1 . .
C C17 -0.3150(4) -0.0836(2) -0.0779(3) 0.0845(10) Uani d . 1 . .
H H17 -0.3747 -0.1274 -0.0540 0.101 Uiso calc R 1 . .
C C18 -0.2665(4) -0.0159(2) -0.0181(2) 0.0736(9) Uani d . 1 . .
H H18 -0.2927 -0.0138 0.0469 0.088 Uiso calc R 1 . .
C C19 -0.1767(3) 0.0512(2) -0.0534(2) 0.0567(8) Uani d . 1 . .
C C20 -0.1228(4) 0.12143(19) 0.00589(19) 0.0598(8) Uani d . 1 . .
H H20 -0.1434 0.1226 0.0721 0.072 Uiso calc R 1 . .
H H2B 0.104(3) 0.3251(17) -0.0520(10) 0.080 Uiso d D 1 . .

loop_
_atom_site_aniso_label
_atom_site_aniso_U_11
_atom_site_aniso_U_22
_atom_site_aniso_U_33
_atom_site_aniso_U_12
_atom_site_aniso_U_13
_atom_site_aniso_U_23
O1 0.134(2) 0.0852(15) 0.0327(11) 0.0087(13) 0.0201(11) -0.0037(10)
O2 0.0922(15) 0.0803(15) 0.0320(10) 0.0019(12) 0.0165(10) 0.0003(10)
N1 0.0862(19) 0.0724(18) 0.0434(14) 0.0093(15) 0.0117(13) -0.0071(13)
N2 0.0881(19) 0.0812(19) 0.0343(13) 0.0019(16) 0.0136(13) -0.0079(14)
N3 0.090(2) 0.079(2) 0.0635(16) -0.0053(16) 0.0226(15) -0.0080(15)
C1 0.074(2) 0.072(2) 0.0400(16) 0.0084(17) 0.0105(15) 0.0017(16)
C2 0.077(2) 0.087(2) 0.0491(18) -0.0074(19) 0.0202(16) -0.0056(17)
C3 0.081(2) 0.096(3) 0.0452(17) -0.007(2) 0.0232(16) -0.0104(18)
C4 0.0603(19) 0.076(2) 0.0488(17) 0.0130(18) 0.0099(15) 0.0022(17)
C5 0.104(3) 0.079(2) 0.0494(18) 0.003(2) 0.0292(17) 0.0065(17)
C6 0.122(3) 0.084(2) 0.0449(17) -0.001(2) 0.0248(19) -0.0022(18)
C7 0.101(3) 0.097(3) 0.065(2) 0.007(2) 0.0097(19) -0.0166(19)
C8 0.093(3) 0.087(3) 0.093(3) 0.001(2) 0.024(2) 0.003(2)
C9 0.092(3) 0.082(2) 0.0416(17) 0.008(2) 0.0126(17) -0.0021(18)
C10 0.072(2) 0.072(2) 0.0328(15) 0.0138(18) 0.0078(14) 0.0016(15)
C11 0.0633(19) 0.0687(19) 0.0309(14) 0.0171(16) 0.0082(13) 0.0025(14)
C12 0.0582(18) 0.065(2) 0.0344(14) 0.0108(16) 0.0090(13) 0.0047(14)
C13 0.0668(19) 0.078(2) 0.0325(14) 0.0126(17) 0.0083(13) -0.0040(15)
C14 0.0569(19) 0.072(2) 0.0437(16) 0.0118(16) 0.0039(14) 0.0003(16)
C15 0.073(2) 0.091(3) 0.0513(18) 0.005(2) 0.0053(16) -0.0084(18)
C16 0.079(2) 0.088(3) 0.078(2) -0.010(2) 0.001(2) -0.010(2)
C17 0.071(2) 0.097(3) 0.087(3) -0.008(2) 0.015(2) 0.002(2)
C18 0.069(2) 0.092(3) 0.063(2) 0.006(2) 0.0202(17) 0.0032(19)
C19 0.0537(18) 0.072(2) 0.0448(16) 0.0105(16) 0.0099(14) 0.0046(16)
C20 0.069(2) 0.078(2) 0.0344(15) 0.0190(18) 0.0154(14) 0.0037(15)

loop_
_atom_type_symbol
_atom_type_description
_atom_type_scat_dispersion_real
_atom_type_scat_dispersion_imag
_atom_type_scat_source
C C 0.0033 0.0016 'International Tables Vol C Tables 4.2.6.8 and 6.1.1.4'
H H 0.0000 0.0000 'International Tables Vol C Tables 4.2.6.8 and 6.1.1.4'
N N 0.0061 0.0033 'International Tables Vol C Tables 4.2.6.8 and 6.1.1.4'
O O 0.0106 0.0060 'International Tables Vol C Tables 4.2.6.8 and 6.1.1.4'

loop_
_geom_angle_atom_site_label_1
_geom_angle_atom_site_label_2
_geom_angle_atom_site_label_3
_geom_angle_site_symmetry_1
_geom_angle_site_symmetry_3
_geom_angle
_geom_angle_publ_flag
C12 O2 H2 . . 109.5 ?
C9 N1 N2 . . 114.5(2) ?
C10 N2 N1 . . 121.8(2) ?
C10 N2 H2B . . 117.9(18) ?
N1 N2 H2B . . 120.3(18) ?
C4 N3 C7 . . 122.3(3) ?
C4 N3 C8 . . 121.7(3) ?
C7 N3 C8 . . 116.0(3) ?
C6 C1 C2 . . 116.3(3) ?
C6 C1 C9 . . 120.0(3) ?
C2 C1 C9 . . 123.7(3) ?
C3 C2 C1 . . 121.5(3) ?
C3 C2 H2A . . 119.2 ?
C1 C2 H2A . . 119.2 ?
C2 C3 C4 . . 122.6(3) ?
C2 C3 H3 . . 118.7 ?
C4 C3 H3 . . 118.7 ?
N3 C4 C5 . . 121.7(3) ?
N3 C4 C3 . . 122.4(3) ?
C5 C4 C3 . . 115.9(3) ?
C6 C5 C4 . . 120.7(3) ?
C6 C5 H5 . . 119.6 ?
C4 C5 H5 . . 119.6 ?
C5 C6 C1 . . 123.0(3) ?
C5 C6 H6 . . 118.5 ?
C1 C6 H6 . . 118.5 ?
N3 C7 H7A . . 109.5 ?
N3 C7 H7B . . 109.5 ?
H7A C7 H7B . . 109.5 ?
N3 C7 H7C . . 109.5 ?
H7A C7 H7C . . 109.5 ?
H7B C7 H7C . . 109.5 ?
N3 C8 H8A . . 109.5 ?
N3 C8 H8B . . 109.5 ?
H8A C8 H8B . . 109.5 ?
N3 C8 H8C . . 109.5 ?
H8A C8 H8C . . 109.5 ?
H8B C8 H8C . . 109.5 ?
N1 C9 C1 . . 125.1(3) ?
N1 C9 H9 . . 117.5 ?
C1 C9 H9 . . 117.5 ?
O1 C10 N2 . . 122.1(3) ?
O1 C10 C11 . . 120.8(3) ?
N2 C10 C11 . . 117.1(2) ?
C20 C11 C12 . . 117.1(3) ?
C20 C11 C10 . . 116.2(2) ?
C12 C11 C10 . . 126.6(3) ?
C13 C12 O2 . . 121.1(2) ?
C13 C12 C11 . . 120.7(3) ?
O2 C12 C11 . . 118.2(3) ?
C12 C13 C14 . . 122.0(3) ?
C12 C13 H13 . . 119.0 ?
C14 C13 H13 . . 119.0 ?
C13 C14 C15 . . 123.3(3) ?
C13 C14 C19 . . 118.4(3) ?
C15 C14 C19 . . 118.3(3) ?
C16 C15 C14 . . 121.1(3) ?
C16 C15 H15 . . 119.5 ?
C14 C15 H15 . . 119.5 ?
C15 C16 C17 . . 120.6(3) ?
C15 C16 H16 . . 119.7 ?
C17 C16 H16 . . 119.7 ?
C18 C17 C16 . . 120.1(3) ?
C18 C17 H17 . . 119.9 ?
C16 C17 H17 . . 119.9 ?
C17 C18 C19 . . 120.7(3) ?
C17 C18 H18 . . 119.7 ?
C19 C18 H18 . . 119.7 ?
C20 C19 C18 . . 122.6(3) ?
C20 C19 C14 . . 118.3(3) ?
C18 C19 C14 . . 119.1(3) ?
C11 C20 C19 . . 123.4(2) ?
C11 C20 H20 . . 118.3 ?
C19 C20 H20 . . 118.3 ?

loop_
_geom_bond_atom_site_label_1
_geom_bond_atom_site_label_2
_geom_bond_site_symmetry_2
_geom_bond_distance
_geom_bond_publ_flag
O1 C10 . 1.228(3) ?
O2 C12 . 1.376(3) ?
O2 H2 . 0.8200 ?
N1 C9 . 1.268(3) ?
N1 N2 . 1.387(3) ?
N2 C10 . 1.336(3) ?
N2 H2B . 0.898(10) ?
N3 C4 . 1.370(4) ?
N3 C7 . 1.444(4) ?
N3 C8 . 1.444(4) ?
C1 C6 . 1.376(4) ?
C1 C2 . 1.386(4) ?
C1 C9 . 1.436(4) ?
C2 C3 . 1.359(4) ?
C2 H2A . 0.9300 ?
C3 C4 . 1.399(4) ?
C3 H3 . 0.9300 ?
C4 C5 . 1.392(4) ?
C5 C6 . 1.375(4) ?
C5 H5 . 0.9300 ?
C6 H6 . 0.9300 ?
C7 H7A . 0.9600 ?
C7 H7B . 0.9600 ?
C7 H7C . 0.9600 ?
C8 H8A . 0.9600 ?
C8 H8B . 0.9600 ?
C8 H8C . 0.9600 ?
C9 H9 . 0.9300 ?
C10 C11 . 1.481(4) ?
C11 C20 . 1.379(4) ?
C11 C12 . 1.424(3) ?
C12 C13 . 1.356(4) ?
C13 C14 . 1.403(4) ?
C13 H13 . 0.9300 ?
C14 C15 . 1.410(4) ?
C14 C19 . 1.417(3) ?
C15 C16 . 1.349(4) ?
C15 H15 . 0.9300 ?
C16 C17 . 1.404(5) ?
C16 H16 . 0.9300 ?
C17 C18 . 1.359(4) ?
C17 H17 . 0.9300 ?
C18 C19 . 1.408(4) ?
C18 H18 . 0.9300 ?
C19 C20 . 1.395(4) ?
C20 H20 . 0.9300 ?

loop_
_geom_hbond_atom_site_label_D
_geom_hbond_atom_site_label_H
_geom_hbond_atom_site_label_A
_geom_hbond_site_symmetry_A
_geom_hbond_distance_DH
_geom_hbond_distance_HA
_geom_hbond_distance_DA
_geom_hbond_angle_DHA
N2 H2B O2 . 0.898(10) 1.90(2) 2.644(3) 139(2)
O2 H2 O1 4_565 0.82 1.85 2.651(3) 164.9

loop_
_cod_related_entry_id
_cod_related_entry_database
_cod_related_entry_code
1 ChemSpider 5263703
